data_4338006
loop_
_publ_author_name
'Vaughan, Jamila G.'
'Reid, Brodie L.'
'Wright, Phillip J.'
'Ramchandani, Sushil'
'Skelton, Brian W.'
'Raiteri, Paolo'
'Muzzioli, Sara'
'Brown, David H.'
'Stagni, Stefano'
'Massi, Massimiliano'

_publ_section_title
;
 Photophysical and Photochemical Trends in Tricarbonyl Rhenium(I)
 N-Heterocyclic Carbene Complexes.
;
_journal_issue 7
_journal_name_full 'Inorganic chemistry'
_journal_page_first 3629
_journal_paper_doi 10.1021/ic403138a
_journal_volume 53
_journal_year 2014
_chemical_formula_moiety 'C20 H17 Cl N3 O3 Re'
_chemical_formula_sum 'C20 H17 Cl N3 O3 Re'
_chemical_formula_weight 569.02
_chemical_name_systematic
;
 ?
;
_space_group_IT_number 14
_symmetry_cell_setting monoclinic
_symmetry_space_group_name_Hall '-P 2yn'
_symmetry_space_group_name_H-M 'P 1 21/n 1'
_atom_sites_solution_hydrogens geom
_atom_sites_solution_primary direct
_atom_sites_solution_secondary difmap
_audit_creation_date 2013-12-03T12:25:34-00:00
_audit_creation_method 'WinGX routine CIF_UPDATE'
_cell_angle_alpha 90
_cell_angle_beta 97.645(9)
_cell_angle_gamma 90
_cell_formula_units_Z 4
_cell_length_a 8.1644(7)
_cell_length_b 17.6255(17)
_cell_length_c 13.6343(15)
_cell_measurement_reflns_used 6171
_cell_measurement_temperature 100(2)
_cell_measurement_theta_max 31.8896
_cell_measurement_theta_min 2.7535
_cell_volume 1944.6(3)
_computing_cell_refinement
;
        CrysAlisPro, Oxford Diffraction Ltd.,
        Version 1.171.33.52 (release 06-11-2009 CrysAlis171 .NET)
        (compiled Nov  6 2009,16:24:50)
;
_computing_data_collection
;
        CrysAlisPro, Oxford Diffraction Ltd.,
        Version 1.171.33.52 (release 06-11-2009 CrysAlis171 .NET)
        (compiled Nov  6 2009,16:24:50)
;
_computing_data_reduction
;
        CrysAlisPro, Oxford Diffraction Ltd.,
        Version 1.171.33.52 (release 06-11-2009 CrysAlis171 .NET)
        (compiled Nov  6 2009,16:24:50)
;
_computing_molecular_graphics 'OrtepII (Johnson, C. K. (1976)'
_computing_publication_material 'WinGX Farrugia, L. J. (1999)'
_computing_structure_refinement 'SHELXL-97 (Sheldrick, 2008)'
_diffrn_ambient_temperature 100(2)
_diffrn_detector_area_resol_mean 16.0009
_diffrn_measured_fraction_theta_full 0.999
_diffrn_measured_fraction_theta_max 0.999
_diffrn_measurement_device_type 'Oxford Diffraction Xcalibur diffractometer'
_diffrn_measurement_method '\w scans'
_diffrn_orient_matrix_UB_11 0.0011883
_diffrn_orient_matrix_UB_12 -0.0301374
_diffrn_orient_matrix_UB_13 -0.0343972
_diffrn_orient_matrix_UB_21 -0.0414096
_diffrn_orient_matrix_UB_22 -0.0236795
_diffrn_orient_matrix_UB_23 0.0308684
_diffrn_orient_matrix_UB_31 -0.0771263
_diffrn_orient_matrix_UB_32 0.0122889
_diffrn_orient_matrix_UB_33 -0.025045
_diffrn_radiation_monochromator graphite
_diffrn_radiation_type MoK\a
_diffrn_radiation_wavelength 0.71073
_diffrn_reflns_av_R_equivalents 0.0629
_diffrn_reflns_av_unetI/netI 0.0573
_diffrn_reflns_limit_h_max 7
_diffrn_reflns_limit_h_min -10
_diffrn_reflns_limit_k_max 23
_diffrn_reflns_limit_k_min -19
_diffrn_reflns_limit_l_max 17
_diffrn_reflns_limit_l_min -17
_diffrn_reflns_number 17569
_diffrn_reflns_theta_full 28
_diffrn_reflns_theta_max 28
_diffrn_reflns_theta_min 2.76
_exptl_absorpt_coefficient_mu 6.413
_exptl_absorpt_correction_T_max 0.694
_exptl_absorpt_correction_T_min 0.604
_exptl_absorpt_correction_type analytical
_exptl_absorpt_process_details
;
  CrysAlisPro, Oxford Diffraction Ltd.,
Analytical numeric absorption correction using a multifaceted crystal
                        model based on expressions derived by R.C. Clark & J.S.
        (Clark, R. C. & Reid, J. S. (1995). Acta Cryst. A51, 887-897)

;
_exptl_crystal_colour yellow
_exptl_crystal_density_diffrn 1.944
_exptl_crystal_density_method 'not measured'
_exptl_crystal_description prism
_exptl_crystal_F_000 1096
_exptl_crystal_size_max 0.12
_exptl_crystal_size_mid 0.08
_exptl_crystal_size_min 0.07
_refine_diff_density_max 4.276
_refine_diff_density_min -1.824
_refine_diff_density_rms 0.231
_refine_ls_extinction_method none
_refine_ls_goodness_of_fit_ref 1.157
_refine_ls_hydrogen_treatment constr
_refine_ls_matrix_type full
_refine_ls_number_parameters 272
_refine_ls_number_reflns 4689
_refine_ls_number_restraints 18
_refine_ls_restrained_S_all 1.156
_refine_ls_R_factor_all 0.0758
_refine_ls_R_factor_gt 0.062
_refine_ls_shift/su_max 0.03
_refine_ls_shift/su_mean 0.001
_refine_ls_structure_factor_coef Fsqd
_refine_ls_weighting_details 'calc w=1/[\s^2^(Fo^2^)+(0.0503P)^2^+11.8834P] where P=(Fo^2^+2Fc^2^)/3'
_refine_ls_weighting_scheme calc
_refine_ls_wR_factor_gt 0.1266
_refine_ls_wR_factor_ref 0.1326
_reflns_number_gt 4000
_reflns_number_total 4689
_reflns_threshold_expression I>2\s(I)
_cod_data_source_file ic403138a_si_002.cif
_cod_data_source_block bb038b
_cod_depositor_comments 'Adding full bibliography for 4338006--4338011.cif.'
_cod_original_sg_symbol_Hall '-p 2yn'
_cod_database_code 4338006

loop_
_symmetry_equiv_pos_as_xyz
'x, y, z'
'-x+1/2, y+1/2, -z+1/2'
'-x, -y, -z'
'x-1/2, -y-1/2, z-1/2'

loop_
_atom_site_label
_atom_site_type_symbol
_atom_site_fract_x
_atom_site_fract_y
_atom_site_fract_z
_atom_site_U_iso_or_equiv
_atom_site_adp_type
_atom_site_occupancy
_atom_site_symmetry_multiplicity
_atom_site_calc_flag
_atom_site_refinement_flags
_atom_site_disorder_assembly
_atom_site_disorder_group
Re1 Re 0.80230(4) 0.345013(18) 0.36053(3) 0.02655(12) Uani 1 1 d D . .
C1 C 0.9767(9) 0.3931(5) 0.2995(6) 0.0268(17) Uani 1 1 d D A .
O1 O 1.0793(7) 0.4240(4) 0.2628(5) 0.0380(15) Uani 1 1 d D . .
C2 C 0.9261(9) 0.2511(5) 0.3762(6) 0.0266(17) Uani 1 1 d . A .
O2 O 0.9982(7) 0.1956(3) 0.3855(5) 0.0345(14) Uani 1 1 d . . .
C3 C 0.705(3) 0.3102(16) 0.2301(11) 0.029(3) Uani 0.687(14) 1 d PDU A 1
O3 O 0.6465(11) 0.2894(7) 0.1516(7) 0.038(3) Uani 0.687(14) 1 d PD A 1
Cl3 Cl 0.6736(14) 0.3152(7) 0.2040(7) 0.029(3) Uani 0.313(14) 1 d PU A 2
Cl4 Cl 0.9220(5) 0.3938(2) 0.5212(3) 0.0271(14) Uani 0.687(14) 1 d P A 1
C4 C 0.910(6) 0.384(3) 0.489(3) 0.0271(14) Uani 0.313(14) 1 d P A 2
O4 O 0.980(3) 0.3994(12) 0.5775(19) 0.029(5) Uani 0.313(14) 1 d P A 2
N11 N 0.5229(7) 0.2496(4) 0.4624(5) 0.0224(14) Uani 1 1 d . . .
C12 C 0.5894(10) 0.3110(4) 0.4221(6) 0.0233(16) Uani 1 1 d . A .
N13 N 0.4666(8) 0.3655(4) 0.4222(5) 0.0238(14) Uani 1 1 d . . .
C14 C 0.3271(10) 0.3372(5) 0.4601(7) 0.0309(19) Uani 1 1 d . A .
H14 H 0.2271 0.3633 0.466 0.037 Uiso 1 1 calc R . .
C15 C 0.3655(9) 0.2652(5) 0.4862(6) 0.0291(18) Uani 1 1 d . A .
H15 H 0.2972 0.2308 0.5159 0.035 Uiso 1 1 calc R . .
N21 N 0.6421(8) 0.4459(4) 0.3528(5) 0.0273(15) Uani 1 1 d . A .
C22 C 0.4950(10) 0.4382(5) 0.3864(6) 0.0246(17) Uani 1 1 d . A .
C23 C 0.3827(11) 0.4975(5) 0.3851(6) 0.0302(18) Uani 1 1 d . . .
H23 H 0.2792 0.4903 0.4085 0.036 Uiso 1 1 calc R A .
C24 C 0.4242(12) 0.5667(5) 0.3494(7) 0.036(2) Uani 1 1 d . A .
H24 H 0.3487 0.6079 0.3473 0.043 Uiso 1 1 calc R . .
C25 C 0.5749(12) 0.5765(5) 0.3167(7) 0.037(2) Uani 1 1 d . . .
H25 H 0.6052 0.6243 0.2924 0.044 Uiso 1 1 calc R A .
C26 C 0.6817(12) 0.5152(5) 0.3197(7) 0.035(2) Uani 1 1 d . A .
H26 H 0.7865 0.522 0.2978 0.042 Uiso 1 1 calc R . .
C111 C 0.6044(9) 0.1764(4) 0.4778(6) 0.0225(16) Uani 1 1 d . A .
C112 C 0.7040(9) 0.1628(5) 0.5662(6) 0.0249(16) Uani 1 1 d . . .
C113 C 0.7766(9) 0.0908(5) 0.5805(6) 0.0260(17) Uani 1 1 d . A .
H113 H 0.8477 0.0807 0.64 0.031 Uiso 1 1 calc R . .
C114 C 0.7470(9) 0.0339(5) 0.5094(6) 0.0257(16) Uani 1 1 d . . .
C115 C 0.6438(10) 0.0507(5) 0.4220(6) 0.0276(18) Uani 1 1 d . A .
H115 H 0.6222 0.0121 0.3733 0.033 Uiso 1 1 calc R . .
C116 C 0.5717(10) 0.1210(5) 0.4030(6) 0.0254(17) Uani 1 1 d . . .
C117 C 0.7335(11) 0.2230(5) 0.6464(6) 0.0316(19) Uani 1 1 d . A .
H11A H 0.6271 0.2417 0.6622 0.047 Uiso 1 1 calc R . .
H11B H 0.7961 0.2651 0.6229 0.047 Uiso 1 1 calc R . .
H11C H 0.7963 0.2009 0.7058 0.047 Uiso 1 1 calc R . .
C118 C 0.4658(13) 0.1384(5) 0.3071(6) 0.037(2) Uani 1 1 d . A .
H11D H 0.4344 0.091 0.2721 0.056 Uiso 1 1 calc R . .
H11E H 0.5278 0.1704 0.2661 0.056 Uiso 1 1 calc R . .
H11F H 0.3661 0.1653 0.3205 0.056 Uiso 1 1 calc R . .
C119 C 0.8195(11) -0.0441(5) 0.5288(7) 0.035(2) Uani 1 1 d . A .
H11G H 0.9005 -0.043 0.5886 0.052 Uiso 1 1 calc R . .
H11H H 0.8739 -0.0601 0.4723 0.052 Uiso 1 1 calc R . .
H11I H 0.7312 -0.0801 0.538 0.052 Uiso 1 1 calc R . .

loop_
_atom_site_aniso_label
_atom_site_aniso_U_11
_atom_site_aniso_U_22
_atom_site_aniso_U_33
_atom_site_aniso_U_23
_atom_site_aniso_U_13
_atom_site_aniso_U_12
Re1 0.02697(18) 0.01620(17) 0.0382(2) 0.00584(14) 0.01078(13) 0.00442(13)
C1 0.024(4) 0.022(4) 0.034(5) 0.004(3) 0.005(3) 0.003(3)
O1 0.037(3) 0.033(4) 0.045(4) 0.003(3) 0.013(3) -0.001(3)
C2 0.021(4) 0.025(4) 0.034(5) -0.002(4) 0.003(3) 0.000(3)
O2 0.033(3) 0.017(3) 0.053(4) -0.001(3) 0.005(3) 0.004(2)
C3 0.030(5) 0.032(3) 0.025(6) -0.006(4) 0.003(4) -0.005(3)
O3 0.029(5) 0.049(7) 0.038(6) -0.001(5) 0.013(4) 0.000(4)
Cl3 0.030(5) 0.032(3) 0.025(6) -0.006(4) 0.003(4) -0.005(3)
Cl4 0.0254(18) 0.0293(19) 0.027(3) -0.0034(17) 0.003(2) -0.0005(12)
C4 0.0254(18) 0.0293(19) 0.027(3) -0.0034(17) 0.003(2) -0.0005(12)
O4 0.034(11) 0.038(12) 0.013(11) -0.007(8) -0.008(10) -0.007(8)
N11 0.020(3) 0.017(3) 0.030(4) -0.001(3) 0.002(3) 0.003(2)
C12 0.030(4) 0.012(4) 0.028(4) -0.002(3) 0.003(3) 0.006(3)
N13 0.027(3) 0.017(3) 0.027(4) -0.001(3) 0.002(3) 0.003(3)
C14 0.021(4) 0.027(5) 0.045(5) -0.003(4) 0.004(3) 0.005(3)
C15 0.021(4) 0.029(5) 0.037(5) 0.002(4) 0.004(3) 0.003(3)
N21 0.032(4) 0.015(3) 0.034(4) 0.006(3) 0.004(3) 0.006(3)
C22 0.029(4) 0.017(4) 0.026(4) 0.002(3) -0.003(3) 0.006(3)
C23 0.033(4) 0.022(4) 0.034(5) -0.003(4) 0.001(4) 0.008(3)
C24 0.050(5) 0.021(5) 0.035(5) -0.003(4) -0.002(4) 0.016(4)
C25 0.051(6) 0.017(4) 0.041(5) 0.006(4) 0.002(4) 0.008(4)
C26 0.047(5) 0.018(4) 0.042(5) 0.005(4) 0.008(4) 0.008(4)
C111 0.025(4) 0.013(4) 0.030(4) 0.001(3) 0.005(3) 0.000(3)
C112 0.023(4) 0.023(4) 0.030(4) -0.003(3) 0.007(3) -0.005(3)
C113 0.026(4) 0.015(4) 0.038(5) 0.002(3) 0.006(3) 0.003(3)
C114 0.027(4) 0.015(4) 0.037(5) 0.003(3) 0.008(3) 0.000(3)
C115 0.035(4) 0.015(4) 0.034(5) -0.007(3) 0.009(3) -0.003(3)
C116 0.028(4) 0.019(4) 0.029(4) 0.006(3) 0.003(3) -0.002(3)
C117 0.039(5) 0.016(4) 0.038(5) -0.007(4) -0.002(4) 0.003(3)
C118 0.060(6) 0.027(5) 0.021(4) 0.000(3) -0.007(4) 0.009(4)
C119 0.037(5) 0.014(4) 0.053(6) 0.005(4) 0.009(4) 0.003(3)

loop_
_atom_type_symbol
_atom_type_description
_atom_type_scat_dispersion_real
_atom_type_scat_dispersion_imag
_atom_type_scat_source
C C 0.0033 0.0016 'International Tables Vol C Tables 4.2.6.8 and 6.1.1.4'
H H 0 0 'International Tables Vol C Tables 4.2.6.8 and 6.1.1.4'
N N 0.0061 0.0033 'International Tables Vol C Tables 4.2.6.8 and 6.1.1.4'
O O 0.0106 0.006 'International Tables Vol C Tables 4.2.6.8 and 6.1.1.4'
Cl Cl 0.1484 0.1585 'International Tables Vol C Tables 4.2.6.8 and 6.1.1.4'
Re Re -1.0185 7.231 'International Tables Vol C Tables 4.2.6.8 and 6.1.1.4'

loop_
_exptl_crystal_face_index_h
_exptl_crystal_face_index_k
_exptl_crystal_face_index_l
_exptl_crystal_face_perp_dist
0 1 -1 0.0508
0 -1 1 0.0206
0 -1 -1 0.0311
-3 2 2 0.0349
1 1 1 0.0447
0 1 1 0.0513
1 0 0 0.0363

loop_
_geom_angle_atom_site_label_1
_geom_angle_atom_site_label_2
_geom_angle_atom_site_label_3
_geom_angle
C1 Re1 C2 91.1(3)
C1 Re1 C3 88.9(9)
C2 Re1 C3 88.6(9)
C1 Re1 C4 88.0(14)
C2 Re1 C4 91.8(14)
C3 Re1 C4 176.9(16)
C1 Re1 C12 169.8(3)
C2 Re1 C12 99.1(3)
C3 Re1 C12 90.8(9)
C4 Re1 C12 92.2(14)
C1 Re1 N21 95.3(3)
C2 Re1 N21 173.6(3)
C3 Re1 N21 92.4(8)
C4 Re1 N21 87.5(14)
C12 Re1 N21 74.5(3)
C1 Re1 Cl3 88.4(4)
C2 Re1 Cl3 94.3(4)
C3 Re1 Cl3 5.7(10)
C4 Re1 Cl3 173.0(15)
C12 Re1 Cl3 90.3(4)
N21 Re1 Cl3 86.8(3)
C1 Re1 Cl4 90.1(3)
C2 Re1 Cl4 93.5(3)
C3 Re1 Cl4 177.7(8)
C4 Re1 Cl4 2.7(14)
C12 Re1 Cl4 89.8(2)
N21 Re1 Cl4 85.6(2)
Cl3 Re1 Cl4 172.1(3)
O1 C1 Re1 178.0(7)
O2 C2 Re1 179.6(7)
O3 C3 Re1 180(3)
O4 C4 Re1 172(4)
C12 N11 C15 111.6(7)
C12 N11 C111 124.4(6)
C15 N11 C111 124.0(7)
N11 C12 N13 102.8(7)
N11 C12 Re1 141.2(5)
N13 C12 Re1 115.9(6)
C12 N13 C14 112.1(7)
C12 N13 C22 118.6(7)
C14 N13 C22 129.2(7)
C15 C14 N13 105.1(7)
C15 C14 H14 127.4
N13 C14 H14 127.4
C14 C15 N11 108.3(8)
C14 C15 H15 125.8
N11 C15 H15 125.8
C22 N21 C26 117.8(7)
C22 N21 Re1 117.0(5)
C26 N21 Re1 125.2(6)
N21 C22 C23 122.5(8)
N21 C22 N13 113.9(7)
C23 C22 N13 123.6(8)
C24 C23 C22 118.6(8)
C24 C23 H23 120.7
C22 C23 H23 120.7
C23 C24 C25 120.1(8)
C23 C24 H24 120
C25 C24 H24 120
C24 C25 C26 118.6(9)
C24 C25 H25 120.7
C26 C25 H25 120.7
N21 C26 C25 122.4(9)
N21 C26 H26 118.8
C25 C26 H26 118.8
C112 C111 C116 122.9(7)
C112 C111 N11 119.0(7)
C116 C111 N11 118.1(7)
C111 C112 C113 117.8(8)
C111 C112 C117 121.6(7)
C113 C112 C117 120.5(7)
C114 C113 C112 121.6(8)
C114 C113 H113 119.2
C112 C113 H113 119.2
C113 C114 C115 117.9(7)
C113 C114 C119 120.5(8)
C115 C114 C119 121.5(8)
C116 C115 C114 123.0(8)
C116 C115 H115 118.5
C114 C115 H115 118.5
C115 C116 C111 116.8(7)
C115 C116 C118 121.9(8)
C111 C116 C118 121.3(7)
C112 C117 H11A 109.5
C112 C117 H11B 109.5
H11A C117 H11B 109.5
C112 C117 H11C 109.5
H11A C117 H11C 109.5
H11B C117 H11C 109.5
C116 C118 H11D 109.5
C116 C118 H11E 109.5
H11D C118 H11E 109.5
C116 C118 H11F 109.5
H11D C118 H11F 109.5
H11E C118 H11F 109.5
C114 C119 H11G 109.5
C114 C119 H11H 109.5
H11G C119 H11H 109.5
C114 C119 H11I 109.5
H11G C119 H11I 109.5
H11H C119 H11I 109.5

loop_
_geom_bond_atom_site_label_1
_geom_bond_atom_site_label_2
_geom_bond_distance
Re1 C1 1.937(7)
Re1 C2 1.936(8)
Re1 C3 1.949(11)
Re1 C4 1.97(4)
Re1 C12 2.115(8)
Re1 N21 2.201(7)
Re1 Cl3 2.311(9)
Re1 Cl4 2.434(4)
C1 O1 1.167(7)
C2 O2 1.140(10)
C3 O3 1.170(9)
C4 O4 1.30(4)
N11 C12 1.359(10)
N11 C15 1.393(10)
N11 C111 1.455(10)
C12 N13 1.387(10)
N13 C14 1.403(11)
N13 C22 1.402(10)
C14 C15 1.343(12)
C14 H14 0.95
C15 H15 0.95
N21 C22 1.348(11)
N21 C26 1.357(11)
C22 C23 1.389(11)
C23 C24 1.373(13)
C23 H23 0.95
C24 C25 1.374(14)
C24 H24 0.95
C25 C26 1.387(12)
C25 H25 0.95
C26 H26 0.95
C111 C112 1.383(11)
C111 C116 1.411(12)
C112 C113 1.402(11)
C112 C117 1.519(11)
C113 C114 1.394(12)
C113 H113 0.95
C114 C115 1.397(12)
C114 C119 1.506(11)
C115 C116 1.381(11)
C115 H115 0.95
C116 C118 1.500(11)
C117 H11A 0.98
C117 H11B 0.98
C117 H11C 0.98
C118 H11D 0.98
C118 H11E 0.98
C118 H11F 0.98
C119 H11G 0.98
C119 H11H 0.98
C119 H11I 0.98
